data_1567342
loop_
_publ_author_name
'Zou, Yalu'
'Chen, Hongbin'
'Bi, Xingqi'
'Xu, Xiaoyun'
'Wang, Hebin'
'Lin, Menglu'
'Ma, Zaifei'
'Zhang, Mingtao'
'Li, Chenxi'
'Wan, Xiangjian'
'Long, Guankui'
'Zhaoyang, Yao'
'Chen, Yongsheng'

_publ_section_title
;
 Peripheral halogenation engineering controls molecular stacking to enable
 highly efficient organic solar cells
;
_journal_issue 8
_journal_name_full 'Energy &amp; Environmental Science'
_journal_page_first 3519
_journal_page_last 3533
_journal_paper_doi 10.1039/D2EE01340A
_journal_volume 15
_journal_year 2022
_chemical_formula_sum 'C104 H120 Cl6 N8 O2 S4'
_chemical_formula_weight 1855.01
_space_group_crystal_system triclinic
_space_group_IT_number 2
_space_group_name_Hall '-P 1'
_space_group_name_H-M_alt 'P -1'
_atom_sites_solution_hydrogens geom
_atom_sites_solution_primary direct
_audit_creation_method
;
FinalCif V88 by Daniel Kratzert, Freiburg 2021,
https://github.com/dkratzert/FinalCif
;
_cell_angle_alpha 95.374(6)
_cell_angle_beta 102.990(7)
_cell_angle_gamma 104.699(6)
_cell_formula_units_Z 2
_cell_length_a 15.4157(17)
_cell_length_b 17.5066(17)
_cell_length_c 19.617(2)
_cell_measurement_reflns_used 4613
_cell_measurement_temperature 173(2)
_cell_measurement_theta_max 51.0905
_cell_measurement_theta_min 2.6685
_cell_volume 4925.7(9)
_computing_cell_refinement 'SAINT V8.40C'
_computing_data_collection 'Bruker BIS V6.2.14/2020-04-30'
_computing_data_reduction 'SAINT V8.40C'
_computing_structure_refinement 'SHELXL-2019/1 (Sheldrick, 2019)'
_computing_structure_solution 'SHELXT 2018/2'
_diffrn_ambient_temperature 173(2)
_diffrn_detector_type 'Bruker PHOTON II'
_diffrn_measured_fraction_theta_full 0.988
_diffrn_measured_fraction_theta_max 0.988
_diffrn_measurement_device_type 'Bruker D8 VENTURE Metaljet PHOTON II'
_diffrn_radiation_monochromator 'mirror optics'
_diffrn_radiation_type GaK\a
_diffrn_radiation_wavelength 1.34139
_diffrn_reflns_av_R_equivalents 0.1432
_diffrn_reflns_av_unetI/netI 0.1651
_diffrn_reflns_Laue_measured_fraction_full 0.988
_diffrn_reflns_Laue_measured_fraction_max 0.988
_diffrn_reflns_limit_h_max 17
_diffrn_reflns_limit_h_min -17
_diffrn_reflns_limit_k_max 20
_diffrn_reflns_limit_k_min -20
_diffrn_reflns_limit_l_max 22
_diffrn_reflns_limit_l_min -22
_diffrn_reflns_number 50060
_diffrn_reflns_point_group_measured_fraction_full 0.988
_diffrn_reflns_point_group_measured_fraction_max 0.988
_diffrn_reflns_theta_full 51.690
_diffrn_reflns_theta_max 51.690
_diffrn_reflns_theta_min 2.037
_diffrn_source_current 2.86
_diffrn_source_voltage 69.71
_exptl_absorpt_coefficient_mu 1.844
_exptl_absorpt_correction_T_max 0.7501
_exptl_absorpt_correction_T_min 0.5127
_exptl_absorpt_correction_type multi-scan
_exptl_absorpt_process_details
;
SADABS-2016/2 - Bruker AXS area detector scaling and absorption correction:
Krause, L., Herbst-Irmer, R., Sheldrick G.M. & Stalke D., J. Appl. Cryst. 48
(2015) 3-10
;
_exptl_crystal_density_diffrn 1.251
_exptl_crystal_description block
_exptl_crystal_F_000 1964
_exptl_crystal_size_max 0.200
_exptl_crystal_size_mid 0.100
_exptl_crystal_size_min 0.100
_refine_diff_density_max 1.100
_refine_diff_density_min -0.788
_refine_diff_density_rms 0.154
_refine_ls_extinction_coef 0.0026(3)
_refine_ls_extinction_expression Fc^*^=kFc[1+0.001xFc^2^\l^3^/sin(2\q)]^-1/4^
_refine_ls_extinction_method 'SHELXL-2019/1 (Sheldrick 2019)'
_refine_ls_goodness_of_fit_ref 1.346
_refine_ls_hydrogen_treatment constr
_refine_ls_matrix_type full
_refine_ls_number_parameters 1193
_refine_ls_number_reflns 16305
_refine_ls_number_restraints 1042
_refine_ls_restrained_S_all 1.438
_refine_ls_R_factor_all 0.2840
_refine_ls_R_factor_gt 0.1337
_refine_ls_shift/su_max 0.001
_refine_ls_shift/su_mean 0.000
_refine_ls_structure_factor_coef Fsqd
_refine_ls_weighting_details 'w=1/[\s^2^(Fo^2^)+(0.1000P)^2^] where P=(Fo^2^+2Fc^2^)/3'
_refine_ls_weighting_scheme calc
_refine_ls_wR_factor_gt 0.2936
_refine_ls_wR_factor_ref 0.3449
_reflns_Friedel_coverage 0.000
_reflns_number_gt 5186
_reflns_number_total 16305
_reflns_threshold_expression 'I > 2\s(I)'
_cod_data_source_file d2ee01340a4.cif
_cod_data_source_block LIDZ4047_0m
_cod_depositor_comments 'Adding full bibliography for 1567342--1567344.cif.'
_cod_original_cell_volume 4925.8(9)
_cod_database_code 1567342
_shelx_shelxl_version_number 2019/1
_shelx_space_group_comment
;
The symmetry employed for this shelxl refinement is uniquely defined
by the following loop, which should always be used as a source of
symmetry information in preference to the above space-group names.
They are only intended as comments.
;
_shelx_estimated_absorpt_t_min 0.709
_shelx_estimated_absorpt_t_max 0.837

loop_
_space_group_symop_operation_xyz
'x, y, z'
'-x, -y, -z'

loop_
_atom_site_label
_atom_site_type_symbol
_atom_site_fract_x
_atom_site_fract_y
_atom_site_fract_z
_atom_site_U_iso_or_equiv
_atom_site_adp_type
_atom_site_occupancy
_atom_site_site_symmetry_order
_atom_site_calc_flag
_atom_site_refinement_flags_posn
_atom_site_refinement_flags_adp
_atom_site_refinement_flags_occupancy
_atom_site_disorder_assembly
_atom_site_disorder_group
C1 C 0.9519(9) 0.9537(7) 1.1005(6) 0.104(3) Uani 1 1 d . U . . .
C2 C 0.8891(10) 0.9768(7) 1.1317(6) 0.119(3) Uani 1 1 d . U . . .
H2 H 0.825520 0.966009 1.107299 0.142 Uiso 1 1 calc R U . . .
C3 C 0.9251(11) 1.0178(8) 1.2025(7) 0.128(3) Uani 1 1 d . U . . .
C4 C 1.0180(12) 1.0355(8) 1.2323(7) 0.132(4) Uani 1 1 d . U . . .
C5 C 1.0815(10) 1.0137(7) 1.1998(7) 0.125(4) Uani 1 1 d . U . . .
H5 H 1.145530 1.026075 1.223321 0.150 Uiso 1 1 calc R U . . .
C6 C 1.0458(9) 0.9727(7) 1.1308(6) 0.107(3) Uani 1 1 d . U . . .
C7 C 1.0921(8) 0.9471(6) 1.0799(6) 0.100(3) Uani 1 1 d . U . . .
C8 C 1.0207(7) 0.9037(6) 1.0154(6) 0.090(3) Uani 1 1 d . U . . .
Cl1 Cl 0.8490(3) 1.0467(2) 1.2442(2) 0.1757(18) Uani 1 1 d . U . . .
Cl2 Cl 1.0626(3) 1.0852(2) 1.32133(18) 0.1679(17) Uani 1 1 d . U . . .
Cl3 Cl 0.74388(18) 0.3501(2) 0.27961(17) 0.1400(15) Uani 1 1 d . U . . .
Cl4 Cl 0.93829(16) 0.40986(17) 0.38738(15) 0.0972(10) Uani 1 1 d . U . . .
Cl5 Cl -0.19648(18) 0.82420(17) 0.52522(16) 0.1060(10) Uani 1 1 d . U . . .
Cl6 Cl -0.34214(17) 0.72928(18) 0.38540(16) 0.1061(10) Uani 1 1 d . U . . .
N1 N 1.2673(8) 0.9374(10) 0.9933(8) 0.195(6) Uani 1 1 d . U . . .
N2 N 1.3044(8) 1.0482(6) 1.2050(6) 0.153(4) Uani 1 1 d . U . . .
N3 N 0.6932(5) 0.7271(4) 0.6901(4) 0.0708(19) Uani 1 1 d . U . . .
N4 N 0.4975(5) 0.6835(4) 0.5615(4) 0.075(2) Uani 1 1 d . U . . .
O1 O 0.8546(5) 0.8839(5) 0.9868(4) 0.120(3) Uani 1 1 d . U . . .
O2 O 0.1064(4) 0.7161(4) 0.4871(4) 0.097(2) Uani 1 1 d . U . . .
S1 S 0.85625(16) 0.81117(16) 0.86206(14) 0.0840(9) Uani 1 1 d . U . . .
S2 S 0.93423(15) 0.69769(15) 0.69625(14) 0.0785(8) Uani 1 1 d . U . . .
S3 S 0.41402(15) 0.54103(15) 0.38267(13) 0.0760(8) Uani 1 1 d . U . . .
S4 S 0.25346(15) 0.66734(15) 0.46800(14) 0.0768(8) Uani 1 1 d . U . . .
N5 N 0.6283(5) 0.5264(4) 0.4361(4) 0.073(2) Uani 1 1 d . U . . .
N6 N 0.8060(4) 0.5808(4) 0.5372(4) 0.0672(19) Uani 1 1 d . U . . .
N7 N -0.0423(6) 0.4894(7) 0.1937(6) 0.141(4) Uani 1 1 d . U . . .
N8 N -0.2905(6) 0.5387(7) 0.2058(5) 0.133(4) Uani 1 1 d . U . . .
C9 C 0.9321(9) 0.9112(7) 1.0283(6) 0.100(3) Uani 1 1 d . U . . .
C10 C 1.1865(9) 0.9670(8) 1.0907(7) 0.126(4) Uani 1 1 d . U . . .
C11 C 1.2318(10) 0.9513(10) 1.0381(9) 0.148(5) Uani 1 1 d . U . . .
C12 C 1.0366(7) 0.8629(6) 0.9565(5) 0.088(3) Uani 1 1 d . U . . .
H12 H 1.099595 0.863553 0.961772 0.106 Uiso 1 1 calc R U . . .
C13 C 0.9771(6) 0.8215(6) 0.8916(5) 0.081(2) Uani 1 1 d . U . . .
C14 C 0.8535(6) 0.7617(5) 0.7832(5) 0.072(2) Uani 1 1 d . U . . .
C15 C 0.9361(6) 0.7508(5) 0.7792(5) 0.075(2) Uani 1 1 d . U . . .
C16 C 1.0099(6) 0.7846(6) 0.8408(5) 0.080(2) Uani 1 1 d . U . . .
C17 C 1.2523(9) 1.0129(8) 1.1533(7) 0.134(4) Uani 1 1 d . U . . .
C18 C 0.7848(6) 0.7300(5) 0.7175(5) 0.071(2) Uani 1 1 d . U . . .
C19 C 0.6663(6) 0.6849(5) 0.6223(5) 0.067(2) Uani 1 1 d . U . . .
C20 C 0.7411(5) 0.6579(5) 0.6070(5) 0.065(2) Uani 1 1 d . U . . .
C21 C 0.8174(5) 0.6909(5) 0.6687(5) 0.069(2) Uani 1 1 d . U . . .
C25 C 0.6409(6) 0.7522(6) 0.7363(5) 0.084(3) Uani 1 1 d . U . . .
H25A H 0.608714 0.789284 0.713868 0.101 Uiso 1 1 calc R U . . .
H25B H 0.684780 0.782099 0.781406 0.101 Uiso 1 1 calc R U . . .
C26 C 0.5694(8) 0.6837(7) 0.7526(6) 0.103(3) Uani 1 1 d . U . . .
H26 H 0.523692 0.658576 0.706120 0.124 Uiso 1 1 calc R U . . .
C32 C 0.5802(5) 0.6631(5) 0.5675(5) 0.067(2) Uani 1 1 d . U . . .
C33 C 0.4365(6) 0.6421(5) 0.4950(5) 0.071(2) Uani 1 1 d . U . . .
C34 C 0.4827(5) 0.5970(5) 0.4634(5) 0.068(2) Uani 1 1 d . U . . .
C35 C 0.5705(6) 0.6091(5) 0.5056(5) 0.068(2) Uani 1 1 d . U . . .
C36 C 0.6434(5) 0.5774(5) 0.4944(5) 0.067(2) Uani 1 1 d . U . . .
C37 C 0.7343(6) 0.6058(5) 0.5454(5) 0.066(2) Uani 1 1 d . U . . .
C44 C 0.4662(5) 0.74094(19) 0.5948(5) 0.123(3) Uani 1 1 d D U . . .
H44A H 0.476447 0.736829 0.645859 0.147 Uiso 1 1 calc R U . . .
H44B H 0.398667 0.730246 0.574350 0.147 Uiso 1 1 calc DR U . . .
C45 C 0.516047 0.826056 0.586720 0.228(5) Uani 1 1 d D U . . .
H45 H 0.577232 0.842641 0.622944 0.274 Uiso 1 1 calc R U . . .
C48 C 0.3458(5) 0.6332(5) 0.4590(5) 0.071(2) Uani 1 1 d . U . . .
C49 C 0.3245(5) 0.5803(5) 0.3943(5) 0.070(2) Uani 1 1 d . U . . .
C50 C 0.1831(6) 0.6063(5) 0.3878(5) 0.073(2) Uani 1 1 d . U . . .
C51 C 0.2312(6) 0.5626(5) 0.3557(5) 0.070(2) Uani 1 1 d . U . . .
C52 C 0.7009(6) 0.4994(5) 0.4268(5) 0.074(2) Uani 1 1 d . U . . .
C53 C 0.7893(6) 0.5270(5) 0.4759(5) 0.074(2) Uani 1 1 d . U . . .
C55 C 0.0871(6) 0.5979(5) 0.3571(5) 0.073(2) Uani 1 1 d . U . . .
H55 H 0.063462 0.562288 0.313278 0.088 Uiso 1 1 calc R U . . .
C56 C 0.0212(6) 0.6289(5) 0.3757(5) 0.072(2) Uani 1 1 d . U . . .
C57 C 0.0367(7) 0.6863(6) 0.4399(6) 0.081(3) Uani 1 1 d . U . . .
C58 C -0.0559(6) 0.7035(6) 0.4362(5) 0.078(2) Uani 1 1 d . U . . .
C59 C -0.1186(6) 0.6608(6) 0.3742(5) 0.081(2) Uani 1 1 d . U . . .
C60 C -0.0746(6) 0.6132(6) 0.3343(5) 0.082(2) Uani 1 1 d . U . . .
C69 C 0.6894(6) 0.4442(6) 0.3664(5) 0.085(3) Uani 1 1 d . U . . .
H69 H 0.630597 0.426302 0.332827 0.102 Uiso 1 1 calc R U . . .
C70 C 0.7591(6) 0.4156(6) 0.3545(5) 0.086(3) Uani 1 1 d . U . . .
C71 C 0.8480(6) 0.4424(6) 0.4039(5) 0.079(3) Uani 1 1 d . U . . .
C72 C 0.8612(6) 0.4973(5) 0.4627(5) 0.078(3) Uani 1 1 d . U . . .
H72 H 0.920737 0.515699 0.495320 0.093 Uiso 1 1 calc R U . . .
C73 C -0.0767(6) 0.7510(6) 0.4830(6) 0.086(3) Uani 1 1 d . U . . .
H73 H -0.031834 0.777607 0.525837 0.104 Uiso 1 1 calc R U . . .
C74 C -0.1669(6) 0.7613(6) 0.4681(6) 0.083(3) Uani 1 1 d . U . . .
C75 C -0.2319(6) 0.7180(6) 0.4045(6) 0.083(3) Uani 1 1 d . U . . .
C76 C -0.2101(6) 0.6676(6) 0.3581(5) 0.083(3) Uani 1 1 d . U . . .
H76 H -0.254923 0.638054 0.316324 0.100 Uiso 1 1 calc R U . . .
C77 C -0.1176(6) 0.5651(7) 0.2690(6) 0.093(3) Uani 1 1 d . U . . .
C78 C -0.0742(7) 0.5235(8) 0.2301(7) 0.108(3) Uani 1 1 d . U . . .
C79 C -0.2159(7) 0.5516(7) 0.2338(6) 0.109(3) Uani 1 1 d . U . . .
C1A C 0.6060(7) 0.6190(6) 0.7798(6) 0.096(3) Uani 1 1 d D U . . .
H1AA H 0.644056 0.604567 0.749015 0.115 Uiso 1 1 calc R U . . .
H1AB H 0.647967 0.640611 0.827717 0.115 Uiso 1 1 calc R U . . .
C2A C 0.5383(6) 0.5459(5) 0.7846(6) 0.110(3) Uani 1 1 d D U . . .
H2AA H 0.492868 0.526273 0.737797 0.132 Uiso 1 1 calc R U . . .
H2AB H 0.504031 0.558932 0.819015 0.132 Uiso 1 1 calc R U . . .
C3A C 0.5794(7) 0.4785(5) 0.8069(7) 0.125(4) Uani 1 1 d D U . . .
H3AA H 0.617781 0.468043 0.774775 0.150 Uiso 1 1 calc R U . . .
H3AB H 0.620762 0.496158 0.855422 0.150 Uiso 1 1 calc R U . . .
C4A C 0.5068(7) 0.4016(6) 0.8056(8) 0.154(4) Uani 1 1 d D U . . .
H4AA H 0.463765 0.384143 0.757679 0.185 Uiso 1 1 calc R U . . .
H4AB H 0.470405 0.410415 0.839678 0.185 Uiso 1 1 calc R U . . .
C5A C 0.5551(9) 0.3355(8) 0.8257(10) 0.201(6) Uani 1 1 d D U . . .
H5AA H 0.590336 0.325536 0.790979 0.241 Uiso 1 1 calc R U . . .
H5AB H 0.599049 0.353125 0.873213 0.241 Uiso 1 1 calc R U . . .
C6A C 0.4798(13) 0.2583(9) 0.8255(13) 0.285(9) Uani 1 1 d D U . . .
H6AA H 0.509143 0.216240 0.838031 0.428 Uiso 1 1 calc R U . . .
H6AB H 0.445572 0.268578 0.860172 0.428 Uiso 1 1 calc R U . . .
H6AC H 0.436886 0.241077 0.778201 0.428 Uiso 1 1 calc R U . . .
C1B C 0.5149(8) 0.7177(8) 0.7979(5) 0.124(3) Uani 1 1 d D U . . .
H1BA H 0.461504 0.673881 0.801032 0.149 Uiso 1 1 calc R U . . .
H1BB H 0.489849 0.757763 0.773939 0.149 Uiso 1 1 calc R U . . .
C2B C 0.5726(7) 0.7571(8) 0.8733(5) 0.144(4) Uani 1 1 d D U . . .
H2BA H 0.632164 0.793875 0.871321 0.172 Uiso 1 1 calc R U . . .
H2BB H 0.586536 0.715519 0.901357 0.172 Uiso 1 1 calc R U . . .
C3B C 0.5179(8) 0.8045(9) 0.9096(5) 0.160(4) Uani 1 1 d D U . . .
H3BA H 0.504019 0.845669 0.881103 0.192 Uiso 1 1 calc R U . . .
H3BB H 0.458139 0.767376 0.910780 0.192 Uiso 1 1 calc R U . . .
C4B C 0.5710(9) 0.8446(10) 0.9844(6) 0.182(4) Uani 1 1 d D U . . .
H4BA H 0.627396 0.886119 0.983014 0.219 Uiso 1 1 calc R U . . .
H4BB H 0.590793 0.804445 1.011727 0.219 Uiso 1 1 calc R U . . .
C5B C 0.5116(9) 0.8833(10) 1.0220(6) 0.196(5) Uani 1 1 d D U . . .
H5BA H 0.457411 0.841313 1.026563 0.236 Uiso 1 1 calc R U . . .
H5BB H 0.488163 0.920808 0.993162 0.236 Uiso 1 1 calc R U . . .
C6B C 0.5685(10) 0.9290(12) 1.0964(7) 0.229(6) Uani 1 1 d D U . . .
H6BA H 0.620566 0.973371 1.092116 0.275 Uiso 1 1 calc R U . . .
H6BB H 0.594740 0.892484 1.124849 0.275 Uiso 1 1 calc R U . . .
C7B C 0.5041(11) 0.9629(13) 1.1338(9) 0.254(6) Uani 1 1 d D U . . .
H7BA H 0.473166 0.994765 1.102638 0.305 Uiso 1 1 calc R U . . .
H7BB H 0.455353 0.917898 1.141426 0.305 Uiso 1 1 calc R U . . .
C8B C 0.5581(14) 1.0155(15) 1.2052(10) 0.309(10) Uani 1 1 d D U . . .
H8BA H 0.515319 1.035696 1.227019 0.463 Uiso 1 1 calc R U . . .
H8BB H 0.587862 0.983877 1.236447 0.463 Uiso 1 1 calc R U . . .
H8BC H 0.605668 1.060707 1.197677 0.463 Uiso 1 1 calc R U . . .
C1C C 0.4631(5) 0.8860(4) 0.6028(5) 0.278(6) Uani 1 1 d D U . . .
H1CA H 0.467829 0.891178 0.654256 0.334 Uiso 1 1 calc R U . . .
H1CB H 0.498528 0.938417 0.594451 0.334 Uiso 1 1 calc R U . . .
C2C C 0.3731(6) 0.8765(8) 0.5702(7) 0.329(7) Uani 1 1 d D U . . .
H2CA H 0.342736 0.818586 0.554000 0.395 Uiso 1 1 calc DR U . . .
H2CB H 0.370992 0.902455 0.527352 0.395 Uiso 1 1 calc DR U . . .
C3C C 0.3137(14) 0.9098(16) 0.6141(11) 0.371(8) Uani 1 1 d D U . . .
H3CA H 0.261553 0.865276 0.618120 0.445 Uiso 1 1 calc R U . . .
H3CB H 0.352570 0.933793 0.662575 0.445 Uiso 1 1 calc R U . . .
C4C C 0.2757(15) 0.9722(11) 0.5792(17) 0.394(9) Uani 1 1 d D U . . .
H4CA H 0.309448 0.991362 0.543883 0.472 Uiso 1 1 calc DR U . . .
H4CB H 0.282200 1.018440 0.615008 0.472 Uiso 1 1 calc R U . . .
C5C C 0.1719(18) 0.9302(15) 0.5426(16) 0.404(10) Uani 1 1 d D U . . .
H5CA H 0.148683 0.882114 0.563371 0.484 Uiso 1 1 calc R U . . .
H5CB H 0.162258 0.914427 0.491094 0.484 Uiso 1 1 calc R U . . .
C6C C 0.1222(17) 0.9949(16) 0.5573(18) 0.392(12) Uani 1 1 d D U . . .
H6CA H 0.055389 0.973292 0.535780 0.588 Uiso 1 1 calc R U . . .
H6CB H 0.133340 1.010078 0.608562 0.588 Uiso 1 1 calc R U . . .
H6CC H 0.146818 1.042162 0.536798 0.588 Uiso 1 1 calc R U . . .
C1D C 0.5368(6) 0.8290(5) 0.5139(2) 0.271(6) Uani 1 1 d D U . . .
H1DA H 0.545390 0.777188 0.496493 0.326 Uiso 1 1 calc R U . . .
H1DB H 0.595323 0.871241 0.518668 0.326 Uiso 1 1 calc R U . . .
C2D C 0.4578(11) 0.8462(12) 0.4597(3) 0.315(7) Uani 1 1 d D U . . .
H2DA H 0.463905 0.904236 0.464353 0.378 Uiso 1 1 calc R U . . .
H2DB H 0.396414 0.817747 0.465864 0.378 Uiso 1 1 calc DR U . . .
C3D C 0.470(2) 0.8134(16) 0.3856(7) 0.366(8) Uani 1 1 d D U . . .
H3DA H 0.536568 0.816056 0.391291 0.440 Uiso 1 1 calc R U . . .
H3DB H 0.434049 0.756439 0.372009 0.440 Uiso 1 1 calc R U . . .
C4D C 0.4413(18) 0.8572(19) 0.3265(10) 0.414(9) Uani 1 1 d D U . . .
H4DA H 0.410602 0.818544 0.282216 0.497 Uiso 1 1 calc R U . . .
H4DB H 0.496769 0.895145 0.319098 0.497 Uiso 1 1 calc R U . . .
C5D C 0.3743(13) 0.9031(14) 0.3436(17) 0.439(10) Uani 1 1 d D U . . .
H5DA H 0.360003 0.935971 0.306548 0.526 Uiso 1 1 calc R U . . .
H5DB H 0.402383 0.938915 0.389785 0.526 Uiso 1 1 calc R U . . .
C6D C 0.2837(11) 0.840(2) 0.3465(17) 0.467(11) Uani 1 1 d D U . . .
H6DA H 0.285004 0.785159 0.328648 0.560 Uiso 1 1 calc R U . . .
H6DB H 0.278017 0.841082 0.395872 0.560 Uiso 1 1 calc R U . . .
C7D C 0.201355 0.861032 0.299244 0.487(12) Uani 1 1 d D U . . .
H7DA H 0.211020 0.919164 0.312211 0.584 Uiso 1 1 calc R U . . .
H7DB H 0.205820 0.852011 0.249728 0.584 Uiso 1 1 calc R U . . .
C8D C 0.1008(10) 0.818(2) 0.300(2) 0.481(15) Uani 1 1 d D U . . .
H8DA H 0.057701 0.839207 0.266935 0.721 Uiso 1 1 calc R U . . .
H8DB H 0.087826 0.760834 0.284784 0.721 Uiso 1 1 calc R U . . .
H8DC H 0.093059 0.828409 0.347661 0.721 Uiso 1 1 calc R U . . .
C1E C 0.1920(6) 0.5031(5) 0.2887(4) 0.080(3) Uani 1 1 d D U . . .
H1EA H 0.128494 0.472134 0.288398 0.096 Uiso 1 1 calc R U . . .
H1EB H 0.229993 0.465061 0.289642 0.096 Uiso 1 1 calc R U . . .
C2E C 0.1874(7) 0.5372(5) 0.2200(4) 0.094(3) Uani 1 1 d D U . . .
H2EA H 0.248998 0.573644 0.221966 0.112 Uiso 1 1 calc R U . . .
H2EB H 0.142182 0.568923 0.214851 0.112 Uiso 1 1 calc R U . . .
C3E C 0.1590(8) 0.4719(6) 0.1558(4) 0.116(3) Uani 1 1 d D U . . .
H3EA H 0.207982 0.444174 0.158499 0.140 Uiso 1 1 calc R U . . .
H3EB H 0.101158 0.432062 0.157116 0.140 Uiso 1 1 calc R U . . .
C4E C 0.1436(9) 0.5036(6) 0.0864(4) 0.144(4) Uani 1 1 d D U . . .
H4EA H 0.203294 0.538684 0.082898 0.172 Uiso 1 1 calc R U . . .
H4EB H 0.100048 0.536595 0.086253 0.172 Uiso 1 1 calc R U . . .
C5E C 0.1048(8) 0.4380(8) 0.0218(5) 0.161(4) Uani 1 1 d D U . . .
H5EA H 0.045591 0.402409 0.025895 0.193 Uiso 1 1 calc R U . . .
H5EB H 0.090844 0.462936 -0.021076 0.193 Uiso 1 1 calc R U . . .
C6E C 0.1693(9) 0.3882(8) 0.0126(6) 0.182(5) Uani 1 1 d D U . . .
H6EA H 0.174213 0.354611 0.050454 0.218 Uiso 1 1 calc R U . . .
H6EB H 0.232057 0.423537 0.016296 0.218 Uiso 1 1 calc R U . . .
C7E C 0.1307(9) 0.3336(9) -0.0618(7) 0.208(5) Uani 1 1 d D U . . .
H7EA H 0.074240 0.290943 -0.062273 0.250 Uiso 1 1 calc R U . . .
H7EB H 0.114329 0.365701 -0.098972 0.250 Uiso 1 1 calc R U . . .
C8E C 0.2064(10) 0.2963(10) -0.0759(7) 0.237(6) Uani 1 1 d D U . . .
H8EA H 0.218829 0.260407 -0.041116 0.284 Uiso 1 1 calc R U . . .
H8EB H 0.264711 0.338905 -0.070992 0.284 Uiso 1 1 calc R U . . .
C9E C 0.1729(11) 0.2483(12) -0.1520(8) 0.252(6) Uani 1 1 d D U . . .
H9EA H 0.118471 0.202229 -0.155284 0.303 Uiso 1 1 calc R U . . .
H9EB H 0.153628 0.282805 -0.186179 0.303 Uiso 1 1 calc R U . . .
C10E C 0.2504(12) 0.2183(13) -0.1707(9) 0.283(8) Uani 1 1 d D U . . .
H10A H 0.268857 0.182722 -0.137312 0.340 Uiso 1 1 calc R U . . .
H10B H 0.305281 0.264115 -0.166800 0.340 Uiso 1 1 calc R U . . .
C11E C 0.2157(15) 0.1716(12) -0.2479(10) 0.310(10) Uani 1 1 d D U . . .
H11A H 0.265418 0.152156 -0.260172 0.465 Uiso 1 1 calc R U . . .
H11B H 0.161738 0.125995 -0.251391 0.465 Uiso 1 1 calc R U . . .
H11C H 0.198065 0.207172 -0.280800 0.465 Uiso 1 1 calc R U . . .
C1F C 1.1074(6) 0.7801(6) 0.8485(6) 0.095(3) Uani 1 1 d D U . . .
H1FA H 1.150631 0.828963 0.879700 0.114 Uiso 1 1 calc R U . . .
H1FB H 1.120702 0.779444 0.801375 0.114 Uiso 1 1 calc R U . . .
C2F C 1.1260(6) 0.7081(6) 0.8784(7) 0.129(4) Uani 1 1 d D U . . .
H2FA H 1.093420 0.660358 0.841752 0.154 Uiso 0.5 1 calc R U P A -1
H2FB H 1.097923 0.701625 0.918939 0.154 Uiso 0.5 1 calc R U P A -1
H2FC H 1.091795 0.660760 0.841664 0.154 Uiso 0.5 1 calc R U P B -2
H2FD H 1.192957 0.713463 0.884624 0.154 Uiso 0.5 1 calc R U P B -2
C3F C 1.2264(9) 0.7087(10) 0.9032(12) 0.111(5) Uani 0.5 1 d D U P C -1
H3FA H 1.252162 0.708493 0.861345 0.133 Uiso 0.5 1 calc R U P C -1
H3FB H 1.260492 0.759855 0.935215 0.133 Uiso 0.5 1 calc R U P C -1
C4F C 1.2472(10) 0.6419(11) 0.9410(11) 0.102(5) Uani 0.5 1 d D U P C -1
H4FA H 1.201924 0.590827 0.915410 0.123 Uiso 0.5 1 calc R U P C -1
H4FB H 1.237774 0.650377 0.989154 0.123 Uiso 0.5 1 calc R U P C -1
C5F C 1.3455(11) 0.6339(11) 0.9479(13) 0.102(5) Uani 0.5 1 d D U P C -1
H5FA H 1.358744 0.634865 0.900805 0.123 Uiso 0.5 1 calc R U P C -1
H5FB H 1.390204 0.681133 0.980333 0.123 Uiso 0.5 1 calc R U P C -1
C6F C 1.3621(11) 0.5596(12) 0.9746(14) 0.106(5) Uani 0.5 1 d D U P C -1
H6FA H 1.318434 0.511707 0.942345 0.127 Uiso 0.5 1 calc R U P C -1
H6FB H 1.350542 0.558295 1.022152 0.127 Uiso 0.5 1 calc R U P C -1
C7F C 1.4640(11) 0.5580(12) 0.9789(14) 0.108(6) Uani 0.5 1 d D U P C -1
H7FA H 1.474335 0.554230 0.930813 0.130 Uiso 0.5 1 calc R U P C -1
H7FB H 1.508089 0.607765 1.008057 0.130 Uiso 0.5 1 calc R U P C -1
C8F C 1.4800(11) 0.4851(14) 1.0124(15) 0.113(6) Uani 0.5 1 d D U P C -1
H8FA H 1.438908 0.435109 0.981505 0.135 Uiso 0.5 1 calc R U P C -1
H8FB H 1.465489 0.486910 1.059051 0.135 Uiso 0.5 1 calc R U P C -1
C9F C 1.5835(11) 0.4867(13) 1.0215(14) 0.114(6) Uani 0.5 1 d D U P C -1
H9FA H 1.598270 0.488013 0.974971 0.137 Uiso 0.5 1 calc R U P C -1
H9FB H 1.623904 0.535848 1.053834 0.137 Uiso 0.5 1 calc R U P C -1
C10F C 1.6030(13) 0.4143(13) 1.0510(15) 0.119(6) Uani 0.5 1 d D U P C -1
H10C H 1.565403 0.365053 1.017526 0.143 Uiso 0.5 1 calc R U P C -1
H10D H 1.585521 0.411233 1.096499 0.143 Uiso 0.5 1 calc R U P C -1
C11F C 1.7085(14) 0.4203(17) 1.0632(15) 0.143(9) Uani 0.5 1 d D U P C -1
H11D H 1.720732 0.373300 1.082309 0.214 Uiso 0.5 1 calc R U P C -1
H11E H 1.725360 0.422735 1.017967 0.214 Uiso 0.5 1 calc R U P C -1
H11F H 1.745436 0.468816 1.096771 0.214 Uiso 0.5 1 calc R U P C -1
C3G C 1.1041(15) 0.6894(12) 0.9452(8) 0.165(6) Uani 0.5 1 d D U P C -2
H3GA H 1.088264 0.630631 0.943371 0.198 Uiso 0.5 1 calc R U P C -2
H3GB H 1.048069 0.705891 0.948396 0.198 Uiso 0.5 1 calc R U P C -2
C4G C 1.1802(15) 0.728(2) 1.0123(9) 0.204(7) Uani 0.5 1 d D U P C -2
H4GA H 1.219768 0.779141 1.004722 0.245 Uiso 0.5 1 calc R U P C -2
H4GB H 1.219676 0.692358 1.024985 0.245 Uiso 0.5 1 calc R U P C -2
C5G C 1.1343(19) 0.744(2) 1.0723(10) 0.241(8) Uani 0.5 1 d D U P C -2
H5GA H 1.110118 0.790594 1.065315 0.289 Uiso 0.5 1 calc R U P C -2
H5GB H 1.080714 0.696998 1.068869 0.289 Uiso 0.5 1 calc R U P C -2
C6G C 1.1978(19) 0.759(3) 1.1451(10) 0.269(9) Uani 0.5 1 d D U P C -2
H6GA H 1.246990 0.810380 1.152195 0.323 Uiso 0.5 1 calc R U P C -2
H6GB H 1.227741 0.715682 1.151666 0.323 Uiso 0.5 1 calc R U P C -2
C7G C 1.137(2) 0.763(3) 1.1997(13) 0.299(10) Uani 0.5 1 d D U P C -2
H7GA H 1.112559 0.810021 1.197303 0.359 Uiso 0.5 1 calc R U P C -2
H7GB H 1.085119 0.713888 1.190966 0.359 Uiso 0.5 1 calc R U P C -2
C8G C 1.208(2) 0.771(3) 1.2717(12) 0.325(11) Uani 0.5 1 d D U P C -2
H8GA H 1.191102 0.722438 1.293563 0.390 Uiso 0.5 1 calc R U P C -2
H8GB H 1.208665 0.817899 1.304662 0.390 Uiso 0.5 1 calc R U P C -2
C9G C 1.304(2) 0.782(3) 1.2551(18) 0.342(12) Uani 0.5 1 d D U P C -2
H9GA H 1.301033 0.736394 1.219718 0.410 Uiso 0.5 1 calc R U P C -2
H9GB H 1.320822 0.831657 1.234760 0.410 Uiso 0.5 1 calc R U P C -2
C10G C 1.378(3) 0.786(3) 1.3221(19) 0.349(14) Uani 0.5 1 d D U P C -2
H10E H 1.348716 0.758854 1.356629 0.419 Uiso 0.5 1 calc R U P C -2
H10F H 1.408862 0.842849 1.343692 0.419 Uiso 0.5 1 calc R U P C -2
C11G C 1.452(3) 0.746(3) 1.305(3) 0.363(18) Uani 0.5 1 d D U P C -2
H11G H 1.499080 0.748691 1.348767 0.545 Uiso 0.5 1 calc R U P C -2
H11H H 1.421255 0.689292 1.284229 0.545 Uiso 0.5 1 calc R U P C -2
H11I H 1.481294 0.773138 1.271315 0.545 Uiso 0.5 1 calc R U P C -2

loop_
_atom_site_aniso_label
_atom_site_aniso_U_11
_atom_site_aniso_U_22
_atom_site_aniso_U_33
_atom_site_aniso_U_23
_atom_site_aniso_U_13
_atom_site_aniso_U_12
C1 0.126(6) 0.106(5) 0.074(6) -0.001(5) 0.018(5) 0.032(5)
C2 0.154(7) 0.111(6) 0.081(6) 0.008(6) 0.026(6) 0.027(6)
C3 0.175(8) 0.114(6) 0.087(6) 0.010(6) 0.029(6) 0.032(6)
C4 0.177(8) 0.110(6) 0.082(6) -0.003(6) 0.014(6) 0.016(7)
C5 0.155(8) 0.108(6) 0.082(7) -0.011(6) 0.010(6) 0.012(6)
C6 0.125(6) 0.102(5) 0.072(5) -0.010(5) 0.005(5) 0.018(5)
C7 0.102(5) 0.100(5) 0.072(5) -0.009(5) -0.010(5) 0.018(5)
C8 0.084(5) 0.099(5) 0.065(5) -0.005(5) -0.005(5) 0.017(5)
Cl1 0.251(5) 0.175(4) 0.112(3) -0.009(3) 0.077(3) 0.063(3)
Cl2 0.256(5) 0.135(3) 0.074(2) -0.020(2) 0.026(3) 0.016(3)
Cl3 0.0801(18) 0.196(3) 0.112(3) -0.080(2) -0.0127(17) 0.053(2)
Cl4 0.0615(14) 0.127(2) 0.092(2) -0.0275(17) 0.0054(14) 0.0364(14)
Cl5 0.0842(18) 0.124(2) 0.110(2) -0.0047(19) 0.0231(17) 0.0409(16)
Cl6 0.0682(15) 0.150(2) 0.107(2) 0.0106(19) 0.0180(15) 0.0502(16)
N1 0.092(8) 0.259(12) 0.154(12) -0.091(11) -0.018(8) -0.003(8)
N2 0.142(9) 0.136(8) 0.123(9) -0.036(7) -0.045(7) 0.028(7)
N3 0.050(3) 0.083(4) 0.071(4) -0.008(4) 0.006(3) 0.020(3)
N4 0.058(4) 0.094(4) 0.076(4) -0.007(4) 0.014(3) 0.038(3)
O1 0.101(5) 0.163(7) 0.088(6) -0.019(5) 0.008(5) 0.048(5)
O2 0.054(4) 0.133(6) 0.085(5) -0.019(4) -0.017(4) 0.033(4)
S1 0.0618(14) 0.1018(19) 0.0705(18) -0.0179(15) -0.0011(13) 0.0192(13)
S2 0.0477(13) 0.0938(18) 0.0784(18) -0.0125(15) -0.0017(12) 0.0176(12)
S3 0.0513(13) 0.0952(18) 0.0696(17) -0.0077(14) -0.0001(12) 0.0209(12)
S4 0.0505(13) 0.0917(17) 0.0791(18) -0.0063(14) 0.0019(12) 0.0246(12)
N5 0.053(4) 0.090(5) 0.064(4) -0.009(4) 0.004(4) 0.020(3)
N6 0.048(4) 0.080(4) 0.065(4) -0.010(4) 0.007(3) 0.019(3)
N7 0.060(6) 0.213(10) 0.113(8) -0.059(7) -0.014(5) 0.034(6)
N8 0.064(5) 0.209(10) 0.103(8) -0.016(7) -0.015(5) 0.041(6)
C9 0.106(6) 0.108(6) 0.073(6) -0.002(5) 0.006(5) 0.031(5)
C10 0.104(6) 0.134(6) 0.093(7) -0.029(6) -0.024(6) 0.011(6)
C11 0.093(8) 0.172(8) 0.112(10) -0.051(8) -0.032(7) 0.001(7)
C12 0.069(5) 0.097(6) 0.076(6) -0.005(5) -0.010(5) 0.016(5)
C13 0.056(4) 0.097(5) 0.075(5) -0.009(4) 0.002(4) 0.016(4)
C14 0.054(4) 0.087(5) 0.065(5) -0.017(4) 0.007(4) 0.020(4)
C15 0.054(4) 0.092(5) 0.070(5) -0.014(4) 0.008(4) 0.024(4)
C16 0.052(4) 0.096(5) 0.075(5) -0.008(4) -0.003(4) 0.018(4)
C17 0.118(8) 0.135(8) 0.102(8) -0.031(7) -0.029(6) 0.019(7)
C18 0.049(4) 0.080(5) 0.070(5) -0.009(4) 0.001(4) 0.014(4)
C19 0.052(4) 0.078(5) 0.061(5) 0.003(4) 0.000(4) 0.016(4)
C20 0.049(4) 0.077(4) 0.061(5) 0.000(4) 0.004(4) 0.020(4)
C21 0.047(4) 0.084(5) 0.069(5) -0.003(4) 0.006(4) 0.019(4)
C25 0.069(5) 0.104(6) 0.071(5) -0.009(5) 0.004(5) 0.030(4)
C26 0.093(5) 0.132(6) 0.091(6) -0.008(5) 0.029(5) 0.047(5)
C32 0.050(4) 0.083(5) 0.065(5) 0.001(4) 0.004(4) 0.025(4)
C33 0.049(4) 0.087(5) 0.066(5) -0.008(4) 0.005(4) 0.016(4)
C34 0.048(4) 0.080(4) 0.067(5) -0.005(4) 0.000(4) 0.020(4)
C35 0.053(4) 0.083(5) 0.059(5) -0.001(4) 0.002(4) 0.022(4)
C36 0.049(4) 0.081(5) 0.059(5) -0.001(4) -0.001(4) 0.017(4)
C37 0.053(4) 0.074(4) 0.063(5) 0.004(4) 0.003(4) 0.019(4)
C44 0.126(6) 0.147(7) 0.117(7) -0.007(6) 0.034(6) 0.085(6)
C45 0.311(9) 0.205(8) 0.190(9) -0.018(8) 0.049(8) 0.145(7)
C48 0.045(4) 0.088(5) 0.067(5) -0.003(4) -0.005(4) 0.019(4)
C49 0.045(4) 0.084(4) 0.067(5) -0.002(4) -0.003(4) 0.015(4)
C50 0.054(4) 0.079(5) 0.074(5) 0.001(4) -0.005(4) 0.019(4)
C51 0.048(4) 0.079(5) 0.071(5) 0.002(4) 0.000(4) 0.016(4)
C52 0.050(4) 0.088(5) 0.070(5) -0.014(4) 0.001(4) 0.020(4)
C53 0.050(4) 0.085(5) 0.074(5) -0.004(4) -0.003(4) 0.020(4)
C55 0.052(4) 0.084(5) 0.074(5) 0.005(4) 0.001(4) 0.021(4)
C56 0.047(4) 0.090(5) 0.071(5) 0.005(4) 0.004(4) 0.021(4)
C57 0.060(5) 0.102(5) 0.076(5) 0.002(5) 0.006(4) 0.030(4)
C58 0.046(4) 0.102(5) 0.078(5) 0.002(4) 0.008(4) 0.020(4)
C59 0.048(4) 0.107(5) 0.077(5) 0.001(4) 0.005(4) 0.018(4)
C60 0.045(4) 0.108(5) 0.080(5) 0.001(5) 0.001(4) 0.018(4)
C69 0.056(4) 0.113(6) 0.070(5) -0.023(5) -0.002(4) 0.025(4)
C70 0.057(4) 0.113(5) 0.076(5) -0.029(5) 0.004(4) 0.030(4)
C71 0.044(4) 0.109(5) 0.073(5) -0.015(5) 0.003(4) 0.023(4)
C72 0.053(4) 0.092(5) 0.076(5) -0.011(5) 0.002(4) 0.020(4)
C73 0.058(5) 0.108(6) 0.086(6) 0.000(5) 0.010(5) 0.024(5)
C74 0.060(5) 0.103(5) 0.086(6) 0.006(5) 0.013(4) 0.028(4)
C75 0.047(4) 0.114(6) 0.085(6) 0.007(5) 0.013(4) 0.026(4)
C76 0.051(4) 0.112(6) 0.079(6) 0.004(5) 0.006(4) 0.024(4)
C77 0.047(4) 0.131(6) 0.086(6) -0.014(5) -0.001(4) 0.025(4)
C78 0.052(5) 0.150(8) 0.097(7) -0.036(6) -0.011(5) 0.030(5)
C79 0.061(5) 0.152(7) 0.086(7) -0.015(6) -0.011(5) 0.020(6)
C1A 0.083(6) 0.134(7) 0.082(6) 0.013(6) 0.024(5) 0.050(5)
C2A 0.085(6) 0.143(8) 0.102(6) 0.003(6) 0.028(5) 0.037(5)
C3A 0.095(7) 0.161(8) 0.116(7) 0.029(7) 0.022(6) 0.036(6)
C4A 0.119(8) 0.176(10) 0.165(9) 0.035(8) 0.034(7) 0.037(6)
C5A 0.163(11) 0.197(12) 0.221(11) 0.050(10) 0.045(9) 0.011(8)
C6A 0.273(18) 0.240(17) 0.309(18) 0.054(16) 0.051(16) 0.031(15)
C1B 0.110(6) 0.152(7) 0.113(7) -0.008(6) 0.039(6) 0.045(6)
C2B 0.141(7) 0.179(8) 0.122(7) 0.000(7) 0.055(6) 0.054(6)
C3B 0.179(8) 0.191(9) 0.131(8) -0.004(7) 0.073(7) 0.071(7)
C4B 0.208(9) 0.222(10) 0.141(8) -0.008(8) 0.079(8) 0.086(8)
C5B 0.233(10) 0.238(10) 0.148(9) -0.023(8) 0.081(8) 0.111(8)
C6B 0.264(11) 0.273(12) 0.170(10) -0.018(9) 0.071(9) 0.115(10)
C7B 0.285(13) 0.298(14) 0.188(12) -0.024(11) 0.056(11) 0.124(11)
C8B 0.327(19) 0.35(2) 0.227(18) -0.043(16) 0.019(16) 0.139(17)
C1C 0.376(12) 0.235(9) 0.252(11) -0.007(9) 0.069(10) 0.161(10)
C2C 0.421(15) 0.274(11) 0.308(13) -0.007(11) 0.070(12) 0.168(11)
C3C 0.459(17) 0.306(13) 0.350(14) -0.015(12) 0.077(14) 0.158(13)
C4C 0.477(18) 0.315(15) 0.379(16) -0.025(14) 0.085(15) 0.146(14)
C5C 0.49(2) 0.314(16) 0.391(17) -0.034(15) 0.099(17) 0.129(15)
C6C 0.52(3) 0.27(2) 0.40(2) 0.00(2) 0.14(2) 0.14(2)
C1D 0.317(11) 0.244(10) 0.254(11) 0.015(10) 0.023(10) 0.135(9)
C2D 0.323(13) 0.300(11) 0.295(13) 0.026(12) -0.004(12) 0.123(11)
C3D 0.343(14) 0.364(13) 0.335(15) 0.057(13) -0.023(14) 0.096(12)
C4D 0.373(16) 0.409(15) 0.378(15) 0.074(14) -0.033(15) 0.074(14)
C5D 0.378(18) 0.439(17) 0.404(16) 0.088(15) -0.050(17) 0.074(15)
C6D 0.395(19) 0.453(18) 0.434(18) 0.106(17) -0.071(18) 0.053(17)
C7D 0.40(2) 0.462(19) 0.465(19) 0.124(18) -0.08(2) 0.039(19)
C8D 0.37(3) 0.44(2) 0.50(3) 0.18(2) -0.07(3) -0.01(2)
C1E 0.059(4) 0.092(6) 0.073(6) -0.009(5) -0.001(5) 0.015(4)
C2E 0.063(5) 0.113(6) 0.089(6) -0.011(5) 0.009(5) 0.014(5)
C3E 0.090(6) 0.146(7) 0.093(7) 0.000(6) 0.015(6) 0.012(6)
C4E 0.134(7) 0.175(8) 0.102(7) -0.003(7) 0.020(7) 0.029(7)
C5E 0.164(8) 0.192(9) 0.114(8) -0.010(7) 0.035(7) 0.041(7)
C6E 0.199(9) 0.187(9) 0.147(8) -0.024(7) 0.054(8) 0.046(7)
C7E 0.242(11) 0.197(10) 0.180(9) -0.019(8) 0.083(9) 0.046(8)
C8E 0.287(12) 0.200(11) 0.214(11) -0.014(9) 0.103(10) 0.036(9)
C9E 0.313(13) 0.207(12) 0.233(12) -0.008(10) 0.125(12) 0.034(10)
C10E 0.344(15) 0.227(13) 0.259(14) 0.009(11) 0.131(13) 0.009(12)
C11E 0.40(2) 0.237(18) 0.263(19) 0.031(15) 0.164(18) -0.020(16)
C1F 0.052(4) 0.118(6) 0.101(6) -0.015(5) -0.003(5) 0.030(5)
C2F 0.078(5) 0.129(7) 0.166(8) -0.010(7) 0.007(6) 0.040(5)
C3F 0.064(7) 0.124(9) 0.142(10) -0.005(8) 0.010(8) 0.046(7)
C4F 0.066(8) 0.125(10) 0.120(10) 0.000(9) 0.017(8) 0.050(8)
C5F 0.065(8) 0.131(11) 0.110(10) 0.007(9) 0.012(8) 0.039(8)
C6F 0.068(9) 0.140(11) 0.110(10) 0.010(9) 0.016(9) 0.039(9)
C7F 0.073(10) 0.144(12) 0.109(10) 0.014(10) 0.018(9) 0.040(9)
C8F 0.080(11) 0.154(13) 0.106(11) 0.010(10) 0.019(10) 0.045(9)
C9F 0.085(12) 0.159(14) 0.108(11) 0.020(11) 0.020(10) 0.059(10)
C10F 0.095(12) 0.168(15) 0.108(13) 0.023(11) 0.028(11) 0.058(12)
C11F 0.124(17) 0.21(2) 0.119(17) 0.041(16) 0.040(15) 0.070(16)
C3G 0.121(9) 0.148(9) 0.208(12) -0.012(10) 0.011(10) 0.050(9)
C4G 0.164(12) 0.170(11) 0.248(14) -0.014(12) 0.015(11) 0.043(11)
C5G 0.199(14) 0.205(12) 0.273(16) 0.001(14) 0.014(13) 0.031(13)
C6G 0.221(16) 0.231(14) 0.294(18) 0.009(16) 0.000(14) 0.028(14)
C7G 0.237(18) 0.265(15) 0.317(19) 0.014(17) -0.010(16) 0.018(16)
C8G 0.25(2) 0.294(16) 0.34(2) 0.007(18) -0.009(17) 0.016(18)
C9G 0.26(2) 0.317(18) 0.35(2) 0.01(2) -0.006(19) 0.007(19)
C10G 0.26(2) 0.33(2) 0.36(2) 0.01(2) -0.01(2) 0.00(2)
C11G 0.26(3) 0.35(3) 0.38(3) 0.01(3) -0.02(3) 0.02(3)

loop_
_atom_type_symbol
_atom_type_description
_atom_type_scat_dispersion_real
_atom_type_scat_dispersion_imag
_atom_type_scat_source
C C 0.0137 0.0067 'International Tables Vol C Tables 4.2.6.8 and 6.1.1.4'
H H 0.0000 0.0000 'International Tables Vol C Tables 4.2.6.8 and 6.1.1.4'
Cl Cl 0.3281 0.5435 'International Tables Vol C Tables 4.2.6.8 and 6.1.1.4'
N N 0.0241 0.0134 'International Tables Vol C Tables 4.2.6.8 and 6.1.1.4'
O O 0.0389 0.0241 'International Tables Vol C Tables 4.2.6.8 and 6.1.1.4'
S S 0.2925 0.4295 'International Tables Vol C Tables 4.2.6.8 and 6.1.1.4'

loop_
_geom_angle_atom_site_label_1
_geom_angle_atom_site_label_2
_geom_angle_atom_site_label_3
_geom_angle
_geom_angle_site_symmetry_1
_geom_angle_site_symmetry_3
_geom_angle_publ_flag
C2 C1 C6 124.9(12) . . ?
C2 C1 C9 126.3(12) . . ?
C6 C1 C9 108.6(12) . . ?
C1 C2 C3 115.9(13) . . ?
C4 C3 C2 118.6(14) . . ?
C4 C3 Cl1 123.6(12) . . ?
C2 C3 Cl1 117.7(12) . . ?
C3 C4 C5 125.0(13) . . ?
C3 C4 Cl2 118.5(13) . . ?
C5 C4 Cl2 116.3(12) . . ?
C6 C5 C4 116.2(13) . . ?
C1 C6 C5 119.2(13) . . ?
C1 C6 C7 110.0(10) . . ?
C5 C6 C7 130.8(12) . . ?
C10 C7 C6 123.8(11) . . ?
C10 C7 C8 128.0(12) . . ?
C6 C7 C8 108.0(10) . . ?
C12 C8 C7 125.5(10) . . ?
C12 C8 C9 129.3(9) . . ?
C7 C8 C9 105.2(10) . . ?
C19 N3 C18 106.9(7) . . ?
C19 N3 C25 132.2(7) . . ?
C18 N3 C25 119.8(7) . . ?
C44 N4 C32 137.6(7) . . ?
C44 N4 C33 114.2(7) . . ?
C32 N4 C33 107.0(7) . . ?
C14 S1 C13 89.9(4) . . ?
C21 S2 C15 88.0(4) . . ?
C34 S3 C49 89.1(4) . . ?
C48 S4 C50 90.9(4) . . ?
C36 N5 C52 116.7(7) . . ?
C37 N6 C53 115.2(7) . . ?
O1 C9 C1 125.7(12) . . ?
O1 C9 C8 126.3(10) . . ?
C1 C9 C8 108.0(10) . . ?
C7 C10 C11 124.0(11) . . ?
C7 C10 C17 125.3(14) . . ?
C11 C10 C17 110.3(12) . . ?
N1 C11 C10 178.4(15) . . ?
C13 C12 C8 132.0(10) . . ?
C16 C13 C12 121.4(9) . . ?
C16 C13 S1 112.1(7) . . ?
C12 C13 S1 126.5(8) . . ?
C15 C14 C18 110.9(8) . . ?
C15 C14 S1 113.8(6) . . ?
C18 C14 S1 135.3(7) . . ?
C14 C15 C16 114.7(8) . . ?
C14 C15 S2 114.4(6) . . ?
C16 C15 S2 130.9(7) . . ?
C13 C16 C15 109.5(8) . . ?
C13 C16 C1F 126.3(8) . . ?
C15 C16 C1F 124.2(9) . . ?
N2 C17 C10 177.9(17) . . ?
N3 C18 C21 111.0(7) . . ?
N3 C18 C14 136.6(8) . . ?
C21 C18 C14 112.4(8) . . ?
N3 C19 C20 110.0(7) . . ?
N3 C19 C32 132.8(8) . . ?
C20 C19 C32 117.1(8) . . ?
C37 C20 C19 124.9(8) . . ?
C37 C20 C21 130.1(8) . . ?
C19 C20 C21 104.9(7) . . ?
C18 C21 C20 107.2(7) . . ?
C18 C21 S2 114.1(6) . . ?
C20 C21 S2 138.7(7) . . ?
N3 C25 C26 114.2(8) . . ?
C1A C26 C25 114.9(9) . . ?
C1A C26 C1B 114.7(11) . . ?
C25 C26 C1B 109.4(9) . . ?
N4 C32 C35 108.2(7) . . ?
N4 C32 C19 132.8(8) . . ?
C35 C32 C19 118.9(8) . . ?
C48 C33 C34 115.8(8) . . ?
C48 C33 N4 136.5(8) . . ?
C34 C33 N4 107.6(7) . . ?
C35 C34 C33 109.9(8) . . ?
C35 C34 S3 138.1(7) . . ?
C33 C34 S3 112.0(6) . . ?
C34 C35 C32 107.3(8) . . ?
C34 C35 C36 130.1(8) . . ?
C32 C35 C36 122.6(8) . . ?
N5 C36 C35 118.8(7) . . ?
N5 C36 C37 121.9(8) . . ?
C35 C36 C37 119.2(8) . . ?
N6 C37 C20 120.7(7) . . ?
N6 C37 C36 122.4(8) . . ?
C20 C37 C36 116.7(8) . . ?
N4 C44 C45 112.1(5) . . ?
C44 C45 C1C 111.93(10) . . ?
C44 C45 C1D 111.86(10) . . ?
C1C C45 C1D 111.86(10) . . ?
C33 C48 C49 108.7(8) . . ?
C33 C48 S4 139.5(7) . . ?
C49 C48 S4 111.7(6) . . ?
C51 C49 C48 113.3(8) . . ?
C51 C49 S3 131.9(7) . . ?
C48 C49 S3 114.3(6) . . ?
C51 C50 C55 120.9(8) . . ?
C51 C50 S4 112.2(6) . . ?
C55 C50 S4 126.8(7) . . ?
C50 C51 C49 111.6(8) . . ?
C50 C51 C1E 126.3(7) . . ?
C49 C51 C1E 122.1(8) . . ?
N5 C52 C69 119.8(8) . . ?
N5 C52 C53 121.6(8) . . ?
C69 C52 C53 118.6(8) . . ?
N6 C53 C72 119.2(7) . . ?
N6 C53 C52 122.1(8) . . ?
C72 C53 C52 118.7(8) . . ?
C56 C55 C50 135.2(9) . . ?
C55 C56 C60 126.0(9) . . ?
C55 C56 C57 125.3(8) . . ?
C60 C56 C57 108.7(8) . . ?
O2 C57 C56 129.9(9) . . ?
O2 C57 C58 124.7(9) . . ?
C56 C57 C58 105.5(8) . . ?
C73 C58 C59 123.6(9) . . ?
C73 C58 C57 127.8(9) . . ?
C59 C58 C57 108.7(8) . . ?
C58 C59 C76 119.4(9) . . ?
C58 C59 C60 110.4(8) . . ?
C76 C59 C60 130.2(8) . . ?
C77 C60 C56 128.0(9) . . ?
C77 C60 C59 125.2(8) . . ?
C56 C60 C59 106.8(8) . . ?
C70 C69 C52 122.2(8) . . ?
C69 C70 C71 119.7(8) . . ?
C69 C70 Cl3 121.2(7) . . ?
C71 C70 Cl3 119.1(7) . . ?
C72 C71 C70 119.1(8) . . ?
C72 C71 Cl4 120.8(7) . . ?
C70 C71 Cl4 120.0(7) . . ?
C71 C72 C53 121.8(8) . . ?
C58 C73 C74 118.9(9) . . ?
C73 C74 C75 118.0(9) . . ?
C73 C74 Cl5 120.9(8) . . ?
C75 C74 Cl5 121.1(7) . . ?
C76 C75 C74 122.2(8) . . ?
C76 C75 Cl6 119.0(7) . . ?
C74 C75 Cl6 118.8(8) . . ?
C75 C76 C59 117.8(9) . . ?
C60 C77 C78 124.8(8) . . ?
C60 C77 C79 122.9(9) . . ?
C78 C77 C79 112.4(9) . . ?
N7 C78 C77 175.4(13) . . ?
N8 C79 C77 177.3(13) . . ?
C2A C1A C26 117.1(9) . . ?
C1A C2A C3A 114.8(7) . . ?
C4A C3A C2A 113.3(7) . . ?
C3A C4A C5A 109.6(8) . . ?
C6A C5A C4A 108.6(8) . . ?
C26 C1B C2B 113.9(8) . . ?
C1B C2B C3B 109.9(7) . . ?
C4B C3B C2B 112.6(7) . . ?
C3B C4B C5B 111.6(7) . . ?
C4B C5B C6B 111.1(8) . . ?
C5B C6B C7B 109.1(8) . . ?
C8B C7B C6B 111.9(8) . . ?
C2C C1C C45 123.4(5) . . ?
C1C C2C C3C 117.4(11) . . ?
C4C C3C C2C 110.8(11) . . ?
C3C C4C C5C 106.0(14) . . ?
C4C C5C C6C 103.9(13) . . ?
C45 C1D C2D 111.50(10) . . ?
C1D C2D C3D 103.7(9) . . ?
C4D C3D C2D 115.0(12) . . ?
C3D C4D C5D 110.7(13) . . ?
C4D C5D C6D 107.2(14) . . ?
C7D C6D C5D 106.9(14) . . ?
C8D C7D C6D 120.3(13) . . ?
C51 C1E C2E 116.1(7) . . ?
C1E C2E C3E 111.9(6) . . ?
C4E C3E C2E 112.9(6) . . ?
C3E C4E C5E 113.4(7) . . ?
C6E C5E C4E 113.8(7) . . ?
C5E C6E C7E 109.3(7) . . ?
C8E C7E C6E 108.2(7) . . ?
C7E C8E C9E 108.8(7) . . ?
C10E C9E C8E 110.1(8) . . ?
C9E C10E C11E 109.2(8) . . ?
C16 C1F C2F 114.1(8) . . ?
C3G C2F C1F 120.8(11) . . ?
C1F C2F C3F 117.0(9) . . ?
C4F C3F C2F 117.9(12) . . ?
C3F C4F C5F 114.9(12) . . ?
C6F C5F C4F 115.3(12) . . ?
C5F C6F C7F 110.6(12) . . ?
C8F C7F C6F 108.6(12) . . ?
C7F C8F C9F 108.6(11) . . ?
C10F C9F C8F 111.4(13) . . ?
C9F C10F C11F 109.8(14) . . ?
C2F C3G C4G 115.8(13) . . ?
C3G C4G C5G 108.3(13) . . ?
C6G C5G C4G 114.2(14) . . ?
C5G C6G C7G 107.4(14) . . ?
C8G C7G C6G 102.8(11) . . ?
C7G C8G C9G 105.8(12) . . ?
C10G C9G C8G 110.2(16) . . ?
C9G C10G C11G 110.3(16) . . ?

loop_
_geom_bond_atom_site_label_1
_geom_bond_atom_site_label_2
_geom_bond_distance
_geom_bond_site_symmetry_2
_geom_bond_publ_flag
C1 C2 1.375(15) . ?
C1 C6 1.376(15) . ?
C1 C9 1.467(14) . ?
C2 C3 1.421(16) . ?
C3 C4 1.362(18) . ?
C3 Cl1 1.719(15) . ?
C4 C5 1.392(18) . ?
C4 Cl2 1.774(13) . ?
C5 C6 1.390(14) . ?
C6 C7 1.452(15) . ?
C7 C10 1.368(16) . ?
C7 C8 1.468(13) . ?
C8 C12 1.403(13) . ?
C8 C9 1.478(14) . ?
Cl3 C70 1.710(9) . ?
Cl4 C71 1.714(9) . ?
Cl5 C74 1.711(10) . ?
Cl6 C75 1.723(9) . ?
N1 C11 1.172(18) . ?
N2 C17 1.148(12) . ?
N3 C19 1.378(10) . ?
N3 C18 1.380(10) . ?
N3 C25 1.447(11) . ?
N4 C44 1.391(9) . ?
N4 C32 1.392(10) . ?
N4 C33 1.426(10) . ?
O1 C9 1.231(12) . ?
O2 C57 1.209(10) . ?
S1 C14 1.687(9) . ?
S1 C13 1.779(9) . ?
S2 C21 1.729(8) . ?
S2 C15 1.787(9) . ?
S3 C34 1.737(8) . ?
S3 C49 1.739(9) . ?
S4 C48 1.715(8) . ?
S4 C50 1.767(9) . ?
N5 C36 1.320(10) . ?
N5 C52 1.361(10) . ?
N6 C37 1.323(10) . ?
N6 C53 1.387(10) . ?
N7 C78 1.156(12) . ?
N8 C79 1.111(11) . ?
C10 C11 1.414(19) . ?
C10 C17 1.423(15) . ?
C12 C13 1.399(12) . ?
C13 C16 1.391(12) . ?
C14 C15 1.353(11) . ?
C14 C18 1.430(11) . ?
C15 C16 1.417(11) . ?
C16 C1F 1.500(11) . ?
C18 C21 1.382(11) . ?
C19 C20 1.431(11) . ?
C19 C32 1.446(11) . ?
C20 C37 1.412(11) . ?
C20 C21 1.437(11) . ?
C25 C26 1.521(14) . ?
C26 C1A 1.481(14) . ?
C26 C1B 1.529(13) . ?
C32 C35 1.422(11) . ?
C33 C48 1.381(11) . ?
C33 C34 1.381(11) . ?
C34 C35 1.371(11) . ?
C35 C36 1.423(11) . ?
C36 C37 1.460(11) . ?
C44 C45 1.5344(10) . ?
C45 C1C 1.5345(10) . ?
C45 C1D 1.5350(10) . ?
C48 C49 1.419(11) . ?
C49 C51 1.407(10) . ?
C50 C51 1.392(11) . ?
C50 C55 1.432(11) . ?
C51 C1E 1.498(11) . ?
C52 C69 1.405(11) . ?
C52 C53 1.417(11) . ?
C53 C72 1.402(11) . ?
C55 C56 1.367(11) . ?
C56 C60 1.459(11) . ?
C56 C57 1.468(12) . ?
C57 C58 1.520(12) . ?
C58 C73 1.329(12) . ?
C58 C59 1.379(11) . ?
C59 C76 1.412(11) . ?
C59 C60 1.475(12) . ?
C60 C77 1.386(12) . ?
C69 C70 1.350(11) . ?
C70 C71 1.424(11) . ?
C71 C72 1.371(11) . ?
C73 C74 1.417(12) . ?
C74 C75 1.419(12) . ?
C75 C76 1.361(12) . ?
C77 C78 1.389(14) . ?
C77 C79 1.466(13) . ?
C1A C2A 1.457(7) . ?
C2A C3A 1.530(8) . ?
C3A C4A 1.510(8) . ?
C4A C5A 1.562(8) . ?
C5A C6A 1.541(9) . ?
C1B C2B 1.537(6) . ?
C2B C3B 1.555(8) . ?
C3B C4B 1.514(8) . ?
C4B C5B 1.538(8) . ?
C5B C6B 1.546(9) . ?
C6B C7B 1.555(9) . ?
C7B C8B 1.533(9) . ?
C1C C2C 1.352(8) . ?
C2C C3C 1.567(11) . ?
C3C C4C 1.513(12) . ?
C4C C5C 1.551(13) . ?
C5C C6C 1.558(12) . ?
C1D C2D 1.5392(10) . ?
C2D C3D 1.583(12) . ?
C3D C4D 1.496(12) . ?
C4D C5D 1.533(12) . ?
C5D C6D 1.565(13) . ?
C6D C7D 1.547(12) . ?
C7D C8D 1.542(12) . ?
C1E C2E 1.520(7) . ?
C2E C3E 1.521(7) . ?
C3E C4E 1.510(8) . ?
C4E C5E 1.523(7) . ?
C5E C6E 1.509(8) . ?
C6E C7E 1.568(8) . ?
C7E C8E 1.537(8) . ?
C8E C9E 1.549(9) . ?
C9E C10E 1.522(9) . ?
C10E C11E 1.559(9) . ?
C1F C2F 1.504(10) . ?
C2F C3G 1.471(10) . ?
C2F C3F 1.511(10) . ?
C3F C4F 1.506(11) . ?
C4F C5F 1.534(11) . ?
C5F C6F 1.506(12) . ?
C6F C7F 1.561(12) . ?
C7F C8F 1.538(12) . ?
C8F C9F 1.557(12) . ?
C9F C10F 1.512(13) . ?
C10F C11F 1.564(13) . ?
C3G C4G 1.518(12) . ?
C4G C5G 1.542(12) . ?
C5G C6G 1.495(12) . ?
C6G C7G 1.577(12) . ?
C7G C8G 1.546(12) . ?
C8G C9G 1.564(13) . ?
C9G C10G 1.514(13) . ?
C10G C11G 1.566(13) . ?
